data_2234896
loop_
_publ_author_name
'Pojarov\'a, Michaela'
'Du\<sek, Michal'
'Sedl\'akov\'a, Zde\<nka'
'Makrl\'ik, Emanuel'

_publ_section_title
;
 2,17-Dichloro-8,9,10,11-tetrahydro-19<i>H</i>-dibenzo[<i>k</i>,<i>n</i>][1,10,4,7]dioxadiazacyclopentadecine-7,12(6<i>H</i>,13<i>H</i>)-dione
;
_journal_coeditor_code AA2058
_journal_issue 6
_journal_name_full 'Acta Crystallographica Section E'
_journal_page_first o1698
_journal_page_last o1699
_journal_paper_doi 10.1107/S1600536812020351
_journal_volume 68
_journal_year 2012
_chemical_formula_iupac 'C19 H18 Cl2 N2 O4'
_chemical_formula_moiety 'C19 H18 Cl2 N2 O4'
_chemical_formula_sum 'C19 H18 Cl2 N2 O4'
_chemical_formula_weight 409.25
_chemical_name_systematic
;
2,17-Dichloro-8,9,10,11-tetrahydro-19<i>H</i>-
dibenzo[<i>k</i>,<i>n</i>][1,10,4,7]dioxadiazacyclopentadecine-
7,12(6<i>H</i>,13<i>H</i>)-dione
;
_space_group_IT_number 14
_symmetry_cell_setting monoclinic
_symmetry_space_group_name_Hall '-P 2ybc'
_symmetry_space_group_name_H-M 'P 1 21/c 1'
_atom_sites_solution_hydrogens geom
_atom_sites_solution_primary direct
_atom_sites_solution_secondary difmap
_audit_creation_method SHELXL-97
_cell_angle_alpha 90.0
_cell_angle_beta 93.588(2)
_cell_angle_gamma 90.0
_cell_formula_units_Z 4
_cell_length_a 12.0877(3)
_cell_length_b 8.73462(15)
_cell_length_c 17.3712(4)
_cell_measurement_reflns_used 16650
_cell_measurement_temperature 120.0
_cell_measurement_theta_max 67.0527
_cell_measurement_theta_min 3.6607
_cell_volume 1830.48(7)
_computing_cell_refinement 'Crysalis PRO (Agilent, 2010)'
_computing_data_collection 'Crysalis PRO (Agilent, 2010)'
_computing_data_reduction 'Crysalis PRO (Agilent, 2010)'
_computing_molecular_graphics 'Mercury (Macrae <i>et al.</i>, 2006) and ORTEP-3 (Farrugia, 1997)'
_computing_publication_material 'publCIF (Westrip, 2010)'
_computing_structure_refinement 'SHELXL97 (Sheldrick, 2008)'
_computing_structure_solution 'SHELXS97 (Sheldrick, 2008)'
_diffrn_ambient_temperature 120.0
_diffrn_detector_area_resol_mean 10.3784
_diffrn_measured_fraction_theta_full 0.997
_diffrn_measured_fraction_theta_max 0.997
_diffrn_measurement_device_type 'Agilent Xcalibur Atlas Gemini ultra'
_diffrn_measurement_method
;
Rotation method data acquisition using \w
;
_diffrn_radiation_monochromator mirror
_diffrn_radiation_source 'Enhance Ultra (Cu) X-ray Source'
_diffrn_radiation_type 'Cu K\a'
_diffrn_radiation_wavelength 1.5418
_diffrn_reflns_av_R_equivalents 0.0278
_diffrn_reflns_av_sigmaI/netI 0.0147
_diffrn_reflns_limit_h_max 14
_diffrn_reflns_limit_h_min -14
_diffrn_reflns_limit_k_max 10
_diffrn_reflns_limit_k_min -8
_diffrn_reflns_limit_l_max 20
_diffrn_reflns_limit_l_min -20
_diffrn_reflns_number 19596
_diffrn_reflns_theta_full 67.14
_diffrn_reflns_theta_max 67.14
_diffrn_reflns_theta_min 3.66
_exptl_absorpt_coefficient_mu 3.443
_exptl_absorpt_correction_T_max 0.342
_exptl_absorpt_correction_T_min 0.175
_exptl_absorpt_correction_type analytical
_exptl_absorpt_process_details
;
(CrysAlis PRO; Agilent, 2010)
;
_exptl_crystal_colour colourless
_exptl_crystal_density_diffrn 1.484
_exptl_crystal_density_method 'not measured'
_exptl_crystal_description prism
_exptl_crystal_F_000 848
_exptl_crystal_size_max 0.3135
_exptl_crystal_size_mid 0.2206
_exptl_crystal_size_min 0.2086
_refine_diff_density_max 0.196
_refine_diff_density_min -0.288
_refine_ls_extinction_method none
_refine_ls_goodness_of_fit_ref 1.069
_refine_ls_hydrogen_treatment constr
_refine_ls_matrix_type full
_refine_ls_number_parameters 244
_refine_ls_number_reflns 3271
_refine_ls_number_restraints 2
_refine_ls_restrained_S_all 1.068
_refine_ls_R_factor_all 0.0295
_refine_ls_R_factor_gt 0.0292
_refine_ls_shift/su_max 0.001
_refine_ls_shift/su_mean 0.000
_refine_ls_structure_factor_coef Fsqd
_refine_ls_weighting_details 'calc w=1/[\s^2^(Fo^2^)+(0.0376P)^2^+0.7612P] where P=(Fo^2^+2Fc^2^)/3'
_refine_ls_weighting_scheme calc
_refine_ls_wR_factor_gt 0.0734
_refine_ls_wR_factor_ref 0.0737
_reflns_number_gt 3210
_reflns_number_total 3271
_reflns_threshold_expression I>2sigma(I)
_cod_data_source_file aa2058.cif
_cod_data_source_block I
_cod_original_sg_symbol_H-M 'P 21/c'
_cod_database_code 2234896

loop_
_symmetry_equiv_pos_as_xyz
'x, y, z'
'-x, y+1/2, -z+1/2'
'-x, -y, -z'
'x, -y-1/2, z-1/2'

loop_
_atom_site_type_symbol
_atom_site_label
_atom_site_fract_x
_atom_site_fract_y
_atom_site_fract_z
_atom_site_U_iso_or_equiv
_atom_site_adp_type
_atom_site_calc_flag
_atom_site_refinement_flags
_atom_site_occupancy
_atom_site_symmetry_multiplicity
Cl Cl1 0.86335(3) 1.01411(4) 0.16078(2) 0.03147(11) Uani d . 1 1
Cl Cl2 1.00225(3) 0.24819(5) -0.01843(2) 0.03989(12) Uani d . 1 1
O O4 0.78538(8) 0.52610(11) 0.38371(5) 0.0251(2) Uani d . 1 1
O O1 0.64125(7) 0.49162(11) 0.15585(5) 0.0248(2) Uani d . 1 1
O O3 0.58083(8) 0.72265(11) 0.47012(6) 0.0306(2) Uani d . 1 1
O O2 0.39104(8) 0.69986(11) 0.15386(6) 0.0291(2) Uani d . 1 1
N N2 0.55581(9) 0.49941(13) 0.40482(6) 0.0247(2) Uani d D 1 1
H H1N2 0.5904 0.4132 0.3923 0.030 Uiso d RD 1 1
C C19 0.74034(11) 0.56132(16) 0.45584(8) 0.0262(3) Uani d . 1 1
H H19A 0.7809 0.6463 0.4799 0.031 Uiso calc R 1 1
H H19B 0.7490 0.4736 0.4899 0.031 Uiso calc R 1 1
C C3 0.79942(11) 0.91308(16) 0.29832(8) 0.0269(3) Uani d . 1 1
H H3 0.7880 1.0154 0.3102 0.032 Uiso calc R 1 1
C C5 0.84978(11) 0.71987(16) 0.20783(8) 0.0241(3) Uani d . 1 1
H H5 0.8732 0.6951 0.1594 0.029 Uiso calc R 1 1
C C11 0.79350(12) 0.34870(16) -0.00686(8) 0.0276(3) Uani d . 1 1
H H11 0.7834 0.3274 -0.0593 0.033 Uiso calc R 1 1
C C8 0.82559(11) 0.40890(14) 0.15178(8) 0.0222(3) Uani d . 1 1
C C1 0.79727(10) 0.64599(15) 0.33323(8) 0.0230(3) Uani d . 1 1
C C6 0.82934(10) 0.60427(15) 0.25987(8) 0.0223(3) Uani d . 1 1
C C7 0.83966(11) 0.43695(15) 0.23779(8) 0.0237(3) Uani d . 1 1
H H7A 0.9119 0.3998 0.2567 0.028 Uiso calc R 1 1
H H7B 0.7842 0.3784 0.2631 0.028 Uiso calc R 1 1
C C13 0.72294(11) 0.43609(15) 0.11165(8) 0.0228(3) Uani d . 1 1
C C9 0.91159(11) 0.35413(15) 0.11042(8) 0.0248(3) Uani d . 1 1
H H9 0.9809 0.3374 0.1352 0.030 Uiso calc R 1 1
C C12 0.70686(11) 0.40584(16) 0.03341(8) 0.0268(3) Uani d . 1 1
H H12 0.6381 0.4238 0.0079 0.032 Uiso calc R 1 1
N N1 0.49166(10) 0.57462(14) 0.24811(7) 0.0271(3) Uani d D 1 1
H H1N1 0.5560 0.5268 0.2600 0.033 Uiso d RD 1 1
C C15 0.46922(10) 0.61525(15) 0.17506(8) 0.0230(3) Uani d . 1 1
C C14 0.54225(11) 0.54793(16) 0.11649(8) 0.0242(3) Uani d . 1 1
H H14A 0.5038 0.4652 0.0889 0.029 Uiso calc R 1 1
H H14B 0.5604 0.6256 0.0794 0.029 Uiso calc R 1 1
C C18 0.61793(11) 0.60295(15) 0.44482(7) 0.0242(3) Uani d . 1 1
C C2 0.78030(11) 0.79873(16) 0.35175(8) 0.0263(3) Uani d . 1 1
H H2 0.7562 0.8245 0.3999 0.032 Uiso calc R 1 1
C C4 0.83550(11) 0.87211(16) 0.22751(8) 0.0250(3) Uani d . 1 1
C C17 0.44063(11) 0.52947(16) 0.38020(8) 0.0270(3) Uani d . 1 1
H H17A 0.4034 0.5749 0.4225 0.032 Uiso calc R 1 1
H H17B 0.4038 0.4337 0.3666 0.032 Uiso calc R 1 1
C C10 0.89470(11) 0.32410(16) 0.03211(8) 0.0268(3) Uani d . 1 1
C C16 0.43191(11) 0.63655(16) 0.31133(8) 0.0276(3) Uani d . 1 1
H H16A 0.3546 0.6506 0.2945 0.033 Uiso calc R 1 1
H H16B 0.4624 0.7357 0.3262 0.033 Uiso calc R 1 1

loop_
_atom_site_aniso_label
_atom_site_aniso_U_11
_atom_site_aniso_U_22
_atom_site_aniso_U_33
_atom_site_aniso_U_12
_atom_site_aniso_U_13
_atom_site_aniso_U_23
Cl1 0.0375(2) 0.02398(18) 0.0333(2) -0.00168(13) 0.00512(14) 0.00670(13)
Cl2 0.0333(2) 0.0531(2) 0.0343(2) 0.01109(16) 0.00956(15) -0.00592(16)
O4 0.0283(5) 0.0241(5) 0.0232(5) 0.0001(4) 0.0043(4) 0.0026(4)
O1 0.0209(5) 0.0307(5) 0.0227(5) 0.0044(4) 0.0010(4) 0.0008(4)
O3 0.0355(5) 0.0277(5) 0.0291(5) 0.0002(4) 0.0056(4) -0.0042(4)
O2 0.0259(5) 0.0293(5) 0.0323(5) 0.0061(4) 0.0027(4) 0.0076(4)
N2 0.0253(6) 0.0234(6) 0.0255(6) 0.0011(4) 0.0013(5) 0.0001(4)
C19 0.0294(7) 0.0287(7) 0.0205(6) -0.0023(6) 0.0020(5) 0.0012(5)
C3 0.0283(7) 0.0210(7) 0.0313(7) 0.0004(5) 0.0005(5) -0.0014(5)
C5 0.0233(6) 0.0260(7) 0.0232(6) -0.0011(5) 0.0025(5) 0.0002(5)
C11 0.0333(7) 0.0268(7) 0.0227(7) 0.0004(6) 0.0034(5) 0.0003(5)
C8 0.0246(6) 0.0161(6) 0.0258(7) -0.0012(5) 0.0014(5) 0.0019(5)
C1 0.0198(6) 0.0244(7) 0.0245(6) -0.0019(5) -0.0006(5) 0.0030(5)
C6 0.0181(6) 0.0226(6) 0.0259(7) -0.0004(5) -0.0008(5) 0.0004(5)
C7 0.0239(6) 0.0224(6) 0.0248(7) 0.0012(5) 0.0004(5) 0.0013(5)
C13 0.0235(6) 0.0201(6) 0.0251(7) 0.0004(5) 0.0041(5) 0.0011(5)
C9 0.0231(6) 0.0213(6) 0.0299(7) -0.0002(5) 0.0015(5) 0.0019(5)
C12 0.0257(7) 0.0284(7) 0.0261(7) 0.0022(5) -0.0001(5) 0.0016(5)
N1 0.0258(6) 0.0309(6) 0.0247(6) 0.0087(5) 0.0016(4) 0.0007(5)
C15 0.0211(6) 0.0195(6) 0.0283(7) -0.0029(5) 0.0007(5) 0.0018(5)
C14 0.0222(6) 0.0256(7) 0.0244(7) 0.0016(5) -0.0008(5) 0.0036(5)
C18 0.0301(7) 0.0246(7) 0.0183(6) -0.0015(5) 0.0042(5) 0.0030(5)
C2 0.0267(7) 0.0278(7) 0.0248(7) 0.0005(5) 0.0034(5) -0.0028(6)
C4 0.0240(6) 0.0231(7) 0.0278(7) -0.0014(5) 0.0001(5) 0.0045(5)
C17 0.0244(7) 0.0300(7) 0.0268(7) -0.0005(5) 0.0031(5) 0.0003(6)
C10 0.0279(7) 0.0237(7) 0.0295(7) 0.0020(5) 0.0082(5) 0.0001(5)
C16 0.0277(7) 0.0292(7) 0.0262(7) 0.0057(6) 0.0030(5) -0.0006(6)

loop_
_atom_type_symbol
_atom_type_description
_atom_type_scat_dispersion_real
_atom_type_scat_dispersion_imag
_atom_type_scat_source
C C 0.0181 0.0091 'International Tables Vol C Tables 4.2.6.8 and 6.1.1.4'
H H 0.0000 0.0000 'International Tables Vol C Tables 4.2.6.8 and 6.1.1.4'
N N 0.0311 0.0180 'International Tables Vol C Tables 4.2.6.8 and 6.1.1.4'
O O 0.0492 0.0322 'International Tables Vol C Tables 4.2.6.8 and 6.1.1.4'
Cl Cl 0.3639 0.7018 'International Tables Vol C Tables 4.2.6.8 and 6.1.1.4'

loop_
_geom_angle_atom_site_label_1
_geom_angle_atom_site_label_2
_geom_angle_atom_site_label_3
_geom_angle
_geom_angle_publ_flag
C1 O4 C19 117.00(10) n
C13 O1 C14 117.60(10) n
C18 N2 C17 121.67(12) n
C18 N2 H1N2 116.0 n
C17 N2 H1N2 122.3 n
O4 C19 C18 111.17(10) n
O4 C19 H19A 109.4 n
C18 C19 H19A 109.4 n
O4 C19 H19B 109.4 n
C18 C19 H19B 109.4 n
H19A C19 H19B 108.0 n
C4 C3 C2 118.92(13) n
C4 C3 H3 120.5 n
C2 C3 H3 120.5 n
C6 C5 C4 120.49(13) n
C6 C5 H5 119.8 n
C4 C5 H5 119.8 n
C10 C11 C12 118.92(13) n
C10 C11 H11 120.5 n
C12 C11 H11 120.5 n
C9 C8 C13 118.00(12) n
C9 C8 C7 121.76(12) n
C13 C8 C7 120.24(12) n
O4 C1 C2 123.97(12) n
O4 C1 C6 115.20(12) n
C2 C1 C6 120.83(12) n
C5 C6 C1 118.23(12) n
C5 C6 C7 121.01(12) n
C1 C6 C7 120.75(12) n
C8 C7 C6 113.54(11) n
C8 C7 H7A 108.9 n
C6 C7 H7A 108.9 n
C8 C7 H7B 108.9 n
C6 C7 H7B 108.9 n
H7A C7 H7B 107.7 n
O1 C13 C12 123.54(12) n
O1 C13 C8 115.16(11) n
C12 C13 C8 121.29(12) n
C8 C9 C10 120.29(12) n
C8 C9 H9 119.9 n
C10 C9 H9 119.9 n
C13 C12 C11 119.91(13) n
C13 C12 H12 120.0 n
C11 C12 H12 120.0 n
C15 N1 C16 122.65(11) n
C15 N1 H1N1 117.8 n
C16 N1 H1N1 117.7 n
O2 C15 N1 123.36(12) n
O2 C15 C14 120.06(12) n
N1 C15 C14 116.55(11) n
O1 C14 C15 108.66(10) n
O1 C14 H14A 110.0 n
C15 C14 H14A 110.0 n
O1 C14 H14B 110.0 n
C15 C14 H14B 110.0 n
H14A C14 H14B 108.3 n
O3 C18 N2 123.61(13) n
O3 C18 C19 122.07(12) n
N2 C18 C19 114.31(12) n
C1 C2 C3 120.07(13) n
C1 C2 H2 120.0 n
C3 C2 H2 120.0 n
C3 C4 C5 121.37(12) n
C3 C4 Cl1 119.56(11) n
C5 C4 Cl1 119.08(11) n
N2 C17 C16 111.17(11) n
N2 C17 H17A 109.4 n
C16 C17 H17A 109.4 n
N2 C17 H17B 109.4 n
C16 C17 H17B 109.4 n
H17A C17 H17B 108.0 n
C11 C10 C9 121.58(13) n
C11 C10 Cl2 118.62(11) n
C9 C10 Cl2 119.77(11) n
N1 C16 C17 110.63(11) n
N1 C16 H16A 109.5 n
C17 C16 H16A 109.5 n
N1 C16 H16B 109.5 n
C17 C16 H16B 109.5 n
H16A C16 H16B 108.1 n

loop_
_geom_bond_atom_site_label_1
_geom_bond_atom_site_label_2
_geom_bond_distance
_geom_bond_publ_flag
Cl1 C4 1.7451(14) n
Cl2 C10 1.7448(14) n
O4 C1 1.3794(16) n
O4 C19 1.4306(16) n
O1 C13 1.3766(16) n
O1 C14 1.4282(15) n
O3 C18 1.2300(17) n
O2 C15 1.2377(16) n
N2 C18 1.3417(18) n
N2 C17 1.4548(17) n
N2 H1N2 0.8948 n
C19 C18 1.5243(19) n
C19 H19A 0.9700 n
C19 H19B 0.9700 n
C3 C4 1.378(2) n
C3 C2 1.393(2) n
C3 H3 0.9300 n
C5 C6 1.3880(19) n
C5 C4 1.387(2) n
C5 H5 0.9300 n
C11 C10 1.377(2) n
C11 C12 1.388(2) n
C11 H11 0.9300 n
C8 C9 1.3856(19) n
C8 C13 1.4050(18) n
C8 C7 1.5132(18) n
C1 C2 1.391(2) n
C1 C6 1.4031(19) n
C6 C7 1.5185(19) n
C7 H7A 0.9700 n
C7 H7B 0.9700 n
C13 C12 1.3864(19) n
C9 C10 1.388(2) n
C9 H9 0.9300 n
C12 H12 0.9300 n
N1 C15 1.3292(18) n
N1 C16 1.4560(18) n
N1 H1N1 0.8962 n
C15 C14 1.5077(19) n
C14 H14A 0.9700 n
C14 H14B 0.9700 n
C2 H2 0.9300 n
C17 C16 1.5171(19) n
C17 H17A 0.9700 n
C17 H17B 0.9700 n
C16 H16A 0.9700 n
C16 H16B 0.9700 n

loop_
_geom_hbond_atom_site_label_D
_geom_hbond_atom_site_label_H
_geom_hbond_atom_site_label_A
_geom_hbond_site_symmetry_A
_geom_hbond_distance_DH
_geom_hbond_distance_HA
_geom_hbond_distance_DA
_geom_hbond_angle_DHA
_geom_hbond_publ_flag
N2 H1N2 O2 2_645 0.89 2.05 2.8945(15) 158 yes
C14 H14A O3 2_645 0.97 2.54 3.5026(17) 172 yes
C14 H14B O3 4_575 0.97 2.34 3.2934(17) 167 yes
C16 H16B O1 2_655 0.97 2.59 3.2843(17) 129 yes
C19 H19A Cl2 2_755 0.97 2.81 3.6201(14) 142 yes
C9 H9 Cg1 2_745 0.93 2.88 3.8006(14) 174 yes
N1 H1N1 O1 . 0.90 2.16 2.5935(15) 109 yes

loop_
_cod_related_entry_id
_cod_related_entry_database
_cod_related_entry_code
1 ChemSpider 30657728
